data_4108681
loop_
_publ_author_name
'Andrew E. Ashley'
'Robert T. Cooper'
'Gregory G. Wildgoose'
'Jennifer C. Green'
'Dermot O'Hare'

_publ_contact_author_address
;
Chemistry Research Laboratory,
University of Oxford,
Mansfield Road, 
Oxford OX1 3TA. UK.
;
_publ_contact_author_email dermot.ohare@chem.ox.ac.uk
_publ_contact_author_name 'Dermot O'Hare'
_publ_section_title
;
 Homoleptic Permethylpentalene Complexes: "Double Metallocenes" of the
 First-Row Transition Metals
;
_journal_name_full 'Journal of the American Chemical Society'
_journal_page_first 15662
_journal_page_last 15677
_journal_paper_doi 10.1021/ja8057138
_journal_volume 130
_journal_year 2008
_chemical_formula_moiety 'C28 H36 V2'
_chemical_formula_sum 'C28 H36 V2'
_chemical_formula_weight 474.48
_chemical_name_systematic Bis(permethylpentalene)divanadium(II)
_space_group_IT_number 14
_symmetry_cell_setting monoclinic
_symmetry_space_group_name_Hall '-P 2yn'
_symmetry_space_group_name_H-M 'P 1 21/n 1'
_atom_sites_solution_hydrogens geom
_atom_sites_solution_primary direct
_audit_creation_date 07-12-17
_audit_creation_method CRYSTALS_ver_12.85
_cell_angle_alpha 90
_cell_angle_beta 107.9954(10)
_cell_angle_gamma 90
_cell_formula_units_Z 2
_cell_length_a 9.5132(2)
_cell_length_b 12.6438(3)
_cell_length_c 10.2950(3)
_cell_measurement_reflns_used 2743
_cell_measurement_temperature 150
_cell_measurement_theta_max 27
_cell_measurement_theta_min 5
_cell_volume 1177.74(5)
_computing_cell_refinement 'DENZO/SCALEPACK (Otwinowski & Minor, 1997)'
_computing_data_collection 'COLLECT (Nonius, 1997-2001).'
_computing_data_reduction 'DENZO/SCALEPACK (Otwinowski & Minor, 1997)'
_computing_molecular_graphics 'CAMERON (Watkin et al., 1996)'
_computing_publication_material 'CRYSTALS (Betteridge et al., 2003)'
_computing_structure_refinement 'CRYSTALS (Betteridge et al., 2003)'
_computing_structure_solution 'SIR92 (Altomare et al., 1994)'
_diffrn_ambient_temperature 150
_diffrn_measured_fraction_theta_full 0.993
_diffrn_measured_fraction_theta_max 0.992
_diffrn_measurement_device 'Nonius KappaCCD'
_diffrn_measurement_device_type Area
_diffrn_measurement_method \w
_diffrn_radiation_monochromator graphite
_diffrn_radiation_type 'Mo K\a'
_diffrn_radiation_wavelength 0.71073
_diffrn_reflns_av_R_equivalents 0.027
_diffrn_reflns_limit_h_max 12
_diffrn_reflns_limit_h_min -12
_diffrn_reflns_limit_k_max 16
_diffrn_reflns_limit_k_min -16
_diffrn_reflns_limit_l_max 13
_diffrn_reflns_limit_l_min -13
_diffrn_reflns_number 12707
_diffrn_reflns_theta_full 26.574
_diffrn_reflns_theta_max 27.396
_diffrn_reflns_theta_min 5.105
_diffrn_standards_number 0
_exptl_absorpt_coefficient_mu 0.806
_exptl_absorpt_correction_T_max 0.85
_exptl_absorpt_correction_T_min 0.74
_exptl_absorpt_correction_type multi-scan
_exptl_absorpt_process_details 'DENZO/SCALEPACK (Otwinowski & Minor, 1997)'
_exptl_crystal_colour 'dark red'
_exptl_crystal_density_diffrn 1.338
_exptl_crystal_description block
_exptl_crystal_F_000 500
_exptl_crystal_size_max 0.30
_exptl_crystal_size_mid 0.20
_exptl_crystal_size_min 0.20
_refine_diff_density_max 0.31
_refine_diff_density_min -0.26
_refine_ls_extinction_method none
_refine_ls_goodness_of_fit_ref 1.0191
_refine_ls_hydrogen_treatment constr
_refine_ls_matrix_type full
_refine_ls_number_parameters 136
_refine_ls_number_reflns 2214
_refine_ls_number_restraints 0
_refine_ls_R_factor_all 0.0370
_refine_ls_R_factor_gt 0.0299
_refine_ls_shift/su_max 0.000586
_refine_ls_structure_factor_coef Fsqd
_refine_ls_weighting_details
;
 Method= Modified Sheldrick 
 w=1/[\s^2^(F^2^) + ( 0.02P)^2^ + 1.21P] 
 ,where P=(max(Fo^2^,0) + 2Fc^2^)/3 
;
_refine_ls_weighting_scheme calc
_refine_ls_wR_factor_all 0.0708
_refine_ls_wR_factor_gt 0.0678
_refine_ls_wR_factor_ref 0.0666
_reflns_limit_h_max 11
_reflns_limit_h_min -12
_reflns_limit_k_max 16
_reflns_limit_k_min 0
_reflns_limit_l_max 13
_reflns_limit_l_min 0
_reflns_number_gt 2299
_reflns_number_total 2668
_reflns_threshold_expression I>2.0\s(I)
_oxford_diffrn_Wilson_B_factor 1.58
_oxford_diffrn_Wilson_scale 2.00
_oxford_refine_ls_r_factor_ref 0.0285
_oxford_refine_ls_scale 0.6664(13)
_oxford_reflns_number_all 2668
_oxford_reflns_threshold_expression_ref I>3.0\s(I)
_cod_data_source_file ja8057138_si_002_2.cif
_cod_data_source_block 1
_cod_original_sg_symbol_Hall '-P 2yn '
_cod_original_sg_symbol_H-M 'P 1 21/n 1 '
_cod_database_code 4108681

loop_
_symmetry_equiv_pos_as_xyz
x,y,z
-x,-y,-z
-x+1/2,y+1/2,-z+1/2
x+1/2,-y+1/2,z+1/2

loop_
_atom_site_label
_atom_site_type_symbol
_atom_site_fract_x
_atom_site_fract_y
_atom_site_fract_z
_atom_site_U_iso_or_equiv
_atom_site_occupancy
_atom_site_adp_type
_atom_site_refinement_flags_posn
C1 C -0.00716(19) 0.70584(12) 0.49861(17) 0.0179 1.0000 Uani .
C2 C 0.10853(18) 0.70618(13) 0.43715(17) 0.0194 1.0000 Uani .
C3 C 0.08510(19) 0.62501(13) 0.33592(17) 0.0191 1.0000 Uani .
C4 C -0.05961(18) 0.58070(13) 0.32178(16) 0.0161 1.0000 Uani .
C5 C 0.16756(19) 0.49654(13) 0.75336(17) 0.0188 1.0000 Uani .
C6 C 0.29292(18) 0.48570(13) 0.70613(17) 0.0188 1.0000 Uani .
C7 C 0.26169(18) 0.41438(13) 0.59296(17) 0.0179 1.0000 Uani .
C8 C -0.11678(18) 0.63083(12) 0.42128(16) 0.0156 1.0000 Uani .
C9 C -0.0211(2) 0.77612(14) 0.61111(19) 0.0258 1.0000 Uani .
C10 C 0.2420(2) 0.77674(15) 0.4801(2) 0.0292 1.0000 Uani .
C11 C 0.1775(2) 0.60352(17) 0.2441(2) 0.0301 1.0000 Uani .
C12 C 0.1567(2) 0.56286(15) 0.87062(19) 0.0284 1.0000 Uani .
C13 C 0.4331(2) 0.54857(15) 0.7617(2) 0.0270 1.0000 Uani .
C14 C 0.3659(2) 0.37636(15) 0.5193(2) 0.0250 1.0000 Uani .
V1 V 0.10011(3) 0.54693(2) 0.53439(3) 0.0149 1.0000 Uani .
H91 H -0.0710 0.7391 0.6686 0.0386 1.0000 Uiso R
H92 H -0.0776 0.8402 0.5747 0.0393 1.0000 Uiso R
H93 H 0.0760 0.7982 0.6677 0.0389 1.0000 Uiso R
H101 H 0.3294 0.7416 0.4727 0.0453 1.0000 Uiso R
H102 H 0.2247 0.8395 0.4233 0.0462 1.0000 Uiso R
H103 H 0.2603 0.7998 0.5722 0.0456 1.0000 Uiso R
H111 H 0.1800 0.5277 0.2271 0.0502 1.0000 Uiso R
H112 H 0.1351 0.6406 0.1564 0.0504 1.0000 Uiso R
H113 H 0.2784 0.6287 0.2872 0.0505 1.0000 Uiso R
H121 H 0.2140 0.6275 0.8763 0.0443 1.0000 Uiso R
H122 H 0.1974 0.5243 0.9568 0.0446 1.0000 Uiso R
H123 H 0.0535 0.5828 0.8594 0.0447 1.0000 Uiso R
H131 H 0.4941 0.5477 0.7017 0.0409 1.0000 Uiso R
H132 H 0.4901 0.5199 0.8484 0.0405 1.0000 Uiso R
H133 H 0.4120 0.6211 0.7777 0.0397 1.0000 Uiso R
H141 H 0.3168 0.3733 0.4202 0.0401 1.0000 Uiso R
H142 H 0.4500 0.4239 0.5359 0.0405 1.0000 Uiso R
H143 H 0.4033 0.3058 0.5506 0.0408 1.0000 Uiso R

loop_
_atom_site_aniso_label
_atom_site_aniso_U_11
_atom_site_aniso_U_22
_atom_site_aniso_U_33
_atom_site_aniso_U_23
_atom_site_aniso_U_13
_atom_site_aniso_U_12
C1 0.0197(8) 0.0130(7) 0.0190(8) 0.0000(6) 0.0031(6) 0.0008(7)
C2 0.0199(8) 0.0147(8) 0.0218(9) 0.0056(6) 0.0037(7) 0.0002(6)
C3 0.0215(8) 0.0189(8) 0.0178(8) 0.0034(7) 0.0074(7) 0.0002(7)
C4 0.0190(8) 0.0162(8) 0.0123(7) 0.0029(6) 0.0035(6) 0.0020(6)
C5 0.0224(8) 0.0182(8) 0.0134(8) 0.0004(6) 0.0022(6) 0.0014(7)
C6 0.0190(8) 0.0168(8) 0.0170(8) 0.0024(6) 0.0001(6) 0.0017(6)
C7 0.0166(8) 0.0177(8) 0.0185(8) 0.0019(6) 0.0039(6) 0.0036(6)
C8 0.0169(8) 0.0128(7) 0.0165(7) 0.0022(6) 0.0039(6) 0.0031(6)
C9 0.0271(9) 0.0210(9) 0.0258(9) -0.0073(7) 0.0031(7) 0.0029(7)
C10 0.0241(9) 0.0232(9) 0.0383(11) 0.0012(8) 0.0068(8) -0.0051(8)
C11 0.0300(10) 0.0371(11) 0.0286(10) 0.0022(8) 0.0172(8) -0.0009(9)
C12 0.0363(11) 0.0289(10) 0.0182(9) -0.0062(7) 0.0057(8) 0.0015(8)
C13 0.0208(9) 0.0237(9) 0.0309(10) -0.0022(8) -0.0001(7) -0.0038(8)
C14 0.0214(9) 0.0255(9) 0.0306(10) -0.0005(8) 0.0118(7) 0.0017(7)
V1 0.01563(15) 0.01348(14) 0.01461(15) 0.00072(11) 0.00311(10) 0.00011(11)

loop_
_atom_type_symbol
_atom_type_scat_dispersion_real
_atom_type_scat_dispersion_imag
_atom_type_scat_Cromer_Mann_a1
_atom_type_scat_Cromer_Mann_b1
_atom_type_scat_Cromer_Mann_a2
_atom_type_scat_Cromer_Mann_b2
_atom_type_scat_Cromer_Mann_a3
_atom_type_scat_Cromer_Mann_b3
_atom_type_scat_Cromer_Mann_a4
_atom_type_scat_Cromer_Mann_b4
_atom_type_scat_Cromer_Mann_c
_atom_type_scat_source
C 0.0033 0.0016 2.3100 20.8439 1.0200 10.2075 1.5886 0.5687 0.8650 51.6512 0.2156 'International Tables Vol C 4.2.6.8 and 6.1.1.4'
H 0.0000 0.0000 0.4930 10.5109 0.3229 26.1257 0.1402 3.1424 0.0408 57.7998 0.0030 'International Tables Vol C 4.2.6.8 and 6.1.1.4'
V 0.3005 0.5294 10.2971 6.8657 7.3511 0.4385 2.0703 26.8938 2.0571 102.4780 1.2199 'International Tables Vol C 4.2.6.8 and 6.1.1.4'

loop_
_geom_angle_atom_site_label_1
_geom_angle_site_symmetry_1
_geom_angle_atom_site_label_2
_geom_angle_atom_site_label_3
_geom_angle_site_symmetry_3
_geom_angle
_geom_angle_publ_flag
C2 . C1 C8 . 106.27(14) yes
C2 . C1 C9 . 127.23(16) yes
C8 . C1 C9 . 126.24(16) yes
C2 . C1 V1 . 72.57(9) yes
C8 . C1 V1 . 73.54(9) yes
C9 . C1 V1 . 123.48(12) yes
C1 . C2 C3 . 110.64(14) yes
C1 . C2 C10 . 124.64(16) yes
C3 . C2 C10 . 124.58(16) yes
C1 . C2 V1 . 70.35(9) yes
C3 . C2 V1 . 70.41(9) yes
C10 . C2 V1 . 122.75(12) yes
C2 . C3 C4 . 106.23(14) yes
C2 . C3 C11 . 126.79(16) yes
C4 . C3 C11 . 126.08(16) yes
C2 . C3 V1 . 72.49(9) yes
C4 . C3 V1 . 73.25(9) yes
C11 . C3 V1 . 127.70(12) yes
C5 2_566 C4 C3 . 143.56(16) yes
C5 2_566 C4 V1 2_566 68.93(9) yes
C3 . C4 V1 2_566 123.24(11) yes
C5 2_566 C4 C8 . 108.22(14) yes
C3 . C4 C8 . 108.20(14) yes
V1 2_566 C4 C8 . 71.17(9) yes
C5 2_566 C4 V1 . 122.34(11) yes
C3 . C4 V1 . 69.32(9) yes
V1 2_566 C4 V1 . 56.42(4) yes
C8 . C4 V1 . 71.81(9) yes
C4 2_566 C5 C6 . 106.35(14) yes
C4 2_566 C5 C12 . 126.20(16) yes
C6 . C5 C12 . 126.94(16) yes
C4 2_566 C5 V1 . 73.73(9) yes
C6 . C5 V1 . 72.16(10) yes
C12 . C5 V1 . 125.61(12) yes
C5 . C6 C7 . 110.67(15) yes
C5 . C6 C13 . 123.74(16) yes
C7 . C6 C13 . 125.40(16) yes
C5 . C6 V1 . 70.80(9) yes
C7 . C6 V1 . 70.35(9) yes
C13 . C6 V1 . 121.82(12) yes
C8 2_566 C7 C6 . 106.34(14) yes
C8 2_566 C7 C14 . 125.13(15) yes
C6 . C7 C14 . 127.59(15) yes
C8 2_566 C7 V1 . 73.48(9) yes
C6 . C7 V1 . 72.45(9) yes
C14 . C7 V1 . 127.77(12) yes
C7 2_566 C8 C1 . 143.93(16) yes
C7 2_566 C8 C4 . 107.93(14) yes
C1 . C8 C4 . 108.13(14) yes
C7 2_566 C8 V1 2_566 68.90(9) yes
C1 . C8 V1 2_566 122.57(11) yes
C4 . C8 V1 2_566 72.11(9) yes
C7 2_566 C8 V1 . 123.00(11) yes
C1 . C8 V1 . 69.05(9) yes
C4 . C8 V1 . 71.37(9) yes
V1 2_566 C8 V1 . 56.51(4) yes
C1 . C9 H91 . 111.0 no
C1 . C9 H92 . 111.3 no
H91 . C9 H92 . 108.3 no
C1 . C9 H93 . 109.9 no
H91 . C9 H93 . 108.8 no
H92 . C9 H93 . 107.5 no
C2 . C10 H101 . 111.9 no
C2 . C10 H102 . 109.8 no
H101 . C10 H102 . 108.7 no
C2 . C10 H103 . 110.5 no
H101 . C10 H103 . 108.7 no
H102 . C10 H103 . 107.1 no
C3 . C11 H111 . 110.0 no
C3 . C11 H112 . 109.7 no
H111 . C11 H112 . 109.1 no
C3 . C11 H113 . 109.8 no
H111 . C11 H113 . 109.1 no
H112 . C11 H113 . 109.1 no
C5 . C12 H121 . 110.0 no
C5 . C12 H122 . 110.1 no
H121 . C12 H122 . 107.7 no
C5 . C12 H123 . 111.3 no
H121 . C12 H123 . 108.1 no
H122 . C12 H123 . 109.5 no
C6 . C13 H131 . 112.7 no
C6 . C13 H132 . 109.5 no
H131 . C13 H132 . 108.1 no
C6 . C13 H133 . 111.1 no
H131 . C13 H133 . 108.5 no
H132 . C13 H133 . 106.7 no
C7 . C14 H141 . 111.2 no
C7 . C14 H142 . 110.4 no
H141 . C14 H142 . 107.9 no
C7 . C14 H143 . 110.8 no
H141 . C14 H143 . 108.3 no
H142 . C14 H143 . 108.1 no
C7 . V1 C1 . 164.57(6) yes
C7 . V1 C3 . 115.08(6) yes
C1 . V1 C3 . 63.54(6) yes
C7 . V1 C5 . 63.51(6) yes
C1 . V1 C5 . 113.38(6) yes
C3 . V1 C5 . 164.77(6) yes
C7 . V1 C6 . 37.20(6) yes
C1 . V1 C6 . 131.15(6) yes
C3 . V1 C6 . 132.49(6) yes
C5 . V1 C6 . 37.03(6) yes
C7 . V1 C2 . 132.37(6) yes
C1 . V1 C2 . 37.08(6) yes
C3 . V1 C2 . 37.10(6) yes
C5 . V1 C2 . 131.40(6) yes
C6 . V1 C2 . 121.42(6) yes
C7 . V1 C4 . 126.77(6) yes
C1 . V1 C4 . 62.56(6) yes
C3 . V1 C4 . 37.43(6) yes
C5 . V1 C4 . 156.45(6) yes
C6 . V1 C4 . 162.49(6) yes
C7 . V1 C8 2_566 37.62(6) yes
C1 . V1 C8 2_566 156.45(6) yes
C3 . V1 C8 2_566 126.67(6) yes
C5 . V1 C8 2_566 62.54(6) yes
C6 . V1 C8 2_566 61.13(6) yes
C7 . V1 C8 . 157.41(6) yes
C1 . V1 C8 . 37.40(6) yes
C3 . V1 C8 . 62.46(6) yes
C5 . V1 C8 . 125.21(6) yes
C6 . V1 C8 . 160.67(6) yes
C7 . V1 C4 2_566 62.42(6) yes
C1 . V1 C4 2_566 125.34(6) yes
C3 . V1 C4 2_566 157.26(6) yes
C5 . V1 C4 2_566 37.35(6) yes
C6 . V1 C4 2_566 60.81(6) yes
C7 . V1 V1 2_566 98.03(5) yes
C1 . V1 V1 2_566 97.36(5) yes
C3 . V1 V1 2_566 98.14(5) yes
C5 . V1 V1 2_566 97.05(5) yes
C6 . V1 V1 2_566 119.19(5) yes
C2 . V1 C4 . 60.91(6) yes
C2 . V1 C8 2_566 162.34(6) yes
C4 . V1 C8 2_566 111.03(6) yes
C2 . V1 C8 . 60.82(6) yes
C4 . V1 C8 . 36.82(6) yes
C8 2_566 V1 C8 . 123.49(4) yes
C2 . V1 C4 2_566 160.92(6) yes
C4 . V1 C4 2_566 123.58(4) yes
C8 2_566 V1 C4 2_566 36.72(6) yes
C8 . V1 C4 2_566 110.37(6) yes
C2 . V1 V1 2_566 119.36(5) yes
C4 . V1 V1 2_566 62.15(4) yes
C8 2_566 V1 V1 2_566 61.81(4) yes
C8 . V1 V1 2_566 61.67(4) yes
C4 2_566 V1 V1 2_566 61.43(4) yes

loop_
_geom_bond_atom_site_label_1
_geom_bond_atom_site_label_2
_geom_bond_site_symmetry_2
_geom_bond_distance
_geom_bond_publ_flag
C1 C2 . 1.429(2) yes
C1 C8 . 1.452(2) yes
C1 C9 . 1.498(2) yes
C1 V1 . 2.2320(16) yes
C2 C3 . 1.430(2) yes
C2 C10 . 1.503(2) yes
C2 V1 . 2.2611(16) yes
C3 C4 . 1.451(2) yes
C3 C11 . 1.501(2) yes
C3 V1 . 2.2337(16) yes
C4 C5 2_566 1.455(2) yes
C4 V1 2_566 2.3017(16) yes
C4 C8 . 1.446(2) yes
C4 V1 . 2.2863(16) yes
C5 C6 . 1.427(2) yes
C5 C12 . 1.499(2) yes
C5 V1 . 2.2374(16) yes
C6 C7 . 1.430(2) yes
C6 C13 . 1.505(2) yes
C6 V1 . 2.2552(16) yes
C7 C8 2_566 1.457(2) yes
C7 C14 . 1.501(2) yes
C7 V1 . 2.2276(16) yes
C8 V1 2_566 2.2891(16) yes
C8 V1 . 2.2921(16) yes
C9 H91 . 0.984 no
C9 H92 . 0.980 no
C9 H93 . 0.969 no
C10 H101 . 0.966 no
C10 H102 . 0.969 no
C10 H103 . 0.956 no
C11 H111 . 0.977 no
C11 H112 . 0.986 no
C11 H113 . 0.978 no
C12 H121 . 0.975 no
C12 H122 . 0.981 no
C12 H123 . 0.985 no
C13 H131 . 0.970 no
C13 H132 . 0.961 no
C13 H133 . 0.964 no
C14 H141 . 0.983 no
C14 H142 . 0.973 no
C14 H143 . 0.978 no
V1 V1 2_566 2.1689(5) yes
